data_7227697
loop_
_publ_author_name
'Mochida, Tomoyuki'
'Funasako, Yusuke'
'Akasaka, Takahiro'
'Uruichi, Mikio'
'Mori, Hatsumi'

_publ_section_title
;
 Valence engineering of ionic molecular crystals: monovalent--divalent
 phase diagram for biferrocene--tetracyanoquinodimethane salts
;
_journal_issue 11
_journal_name_full CrystEngComm
_journal_page_first 1449
_journal_paper_doi 10.1039/C7CE00134G
_journal_volume 19
_journal_year 2017
_chemical_formula_moiety 'C22 H22 Fe2 S2, 2(C12 H3 Cl N4)'
_chemical_formula_sum 'C46 H28 Cl2 Fe2 N8 S2'
_chemical_formula_weight 939.48
_chemical_name_systematic
; 
 ? 
;
_space_group_IT_number 2
_symmetry_cell_setting triclinic
_symmetry_space_group_name_Hall '-P 1'
_symmetry_space_group_name_H-M 'P -1'
_atom_sites_solution_hydrogens geom
_atom_sites_solution_primary direct
_atom_sites_solution_secondary difmap
_audit_creation_method SHELXL-97
_audit_update_record
;
2016-08-17 deposited with the CCDC.
2017-02-15 downloaded from the CCDC.
;
_cell_angle_alpha 90.168(2)
_cell_angle_beta 104.444(2)
_cell_angle_gamma 107.949(2)
_cell_formula_units_Z 1
_cell_length_a 8.8205(8)
_cell_length_b 9.0902(8)
_cell_length_c 13.6352(13)
_cell_measurement_temperature 173
_cell_volume 1003.40(16)
_computing_cell_refinement 'Bruker SMART'
_computing_data_collection 'Bruker SMART'
_computing_data_reduction 'Bruker SAINT'
_computing_molecular_graphics 'Bruker SHELXTL'
_computing_publication_material 'Bruker SHELXTL'
_computing_structure_refinement 'SHELXL-97 (Sheldrick, 1997)'
_computing_structure_solution 'SHELXS-97 (Sheldrick, 1990)'
_diffrn_ambient_temperature 173
_diffrn_detector_area_resol_mean 8.366
_diffrn_measured_fraction_theta_full 0.985
_diffrn_measured_fraction_theta_max 0.985
_diffrn_measurement_device_type 'CCD area detector'
_diffrn_measurement_method 'phi and omega scans'
_diffrn_radiation_monochromator graphite
_diffrn_radiation_source 'fine-focus sealed tube'
_diffrn_radiation_type MoK\a
_diffrn_radiation_wavelength 0.71073
_diffrn_reflns_av_R_equivalents 0.0172
_diffrn_reflns_av_sigmaI/netI 0.0362
_diffrn_reflns_limit_h_max 11
_diffrn_reflns_limit_h_min -8
_diffrn_reflns_limit_k_max 9
_diffrn_reflns_limit_k_min -12
_diffrn_reflns_limit_l_max 15
_diffrn_reflns_limit_l_min -18
_diffrn_reflns_number 7478
_diffrn_reflns_theta_full 28.34
_diffrn_reflns_theta_max 28.34
_diffrn_reflns_theta_min 1.55
_exptl_absorpt_coefficient_mu 1.007
_exptl_absorpt_correction_T_max 0.9801
_exptl_absorpt_correction_T_min 0.7521
_exptl_absorpt_correction_type empirical
_exptl_absorpt_process_details
;
SADABS Sheldrick 1996
;
_exptl_crystal_colour black
_exptl_crystal_density_diffrn 1.555
_exptl_crystal_density_method 'not measured'
_exptl_crystal_description plate
_exptl_crystal_F_000 478
_exptl_crystal_size_max 0.30
_exptl_crystal_size_mid 0.20
_exptl_crystal_size_min 0.02
_refine_diff_density_max 1.550
_refine_diff_density_min -0.505
_refine_diff_density_rms 0.103
_refine_ls_extinction_method none
_refine_ls_goodness_of_fit_ref 1.046
_refine_ls_hydrogen_treatment constr
_refine_ls_matrix_type full
_refine_ls_number_parameters 282
_refine_ls_number_reflns 4941
_refine_ls_number_restraints 12
_refine_ls_restrained_S_all 1.058
_refine_ls_R_factor_all 0.0805
_refine_ls_R_factor_gt 0.0664
_refine_ls_shift/su_max 0.000
_refine_ls_shift/su_mean 0.000
_refine_ls_structure_factor_coef Fsqd
_refine_ls_weighting_details 'calc w=1/[\s^2^(Fo^2^)+(0.0890P)^2^+1.6292P] where P=(Fo^2^+2Fc^2^)/3'
_refine_ls_weighting_scheme calc
_refine_ls_wR_factor_gt 0.1705
_refine_ls_wR_factor_ref 0.1809
_reflns_number_gt 3988
_reflns_number_total 4941
_reflns_threshold_expression >2sigma(I)
_cod_data_source_file c7ce00134g2.cif
_cod_data_source_block 3b
_cod_depositor_comments
;
The following automatic conversions were performed:

'_symmetry_cell_setting' value 'Triclinic' changed to 'triclinic'
according to
/usr/data/users/saulius/crontab/automatic-downloads/rss-feeds/RSC/lib/dictionaries/cif_core.dic
dictionary named 'cif_core.dic' version 2.4.2 from 2011-04-26.

Automatic conversion script
Id: cif_fix_values 4268 2015-11-12 08:31:59Z antanas 

 Adding full bibliography for 7227693--7227700.cif.
;
_cod_database_code 7227697

loop_
_symmetry_equiv_pos_as_xyz
'x, y, z'
'-x, -y, -z'

loop_
_atom_site_label
_atom_site_type_symbol
_atom_site_fract_x
_atom_site_fract_y
_atom_site_fract_z
_atom_site_U_iso_or_equiv
_atom_site_adp_type
_atom_site_occupancy
_atom_site_symmetry_multiplicity
_atom_site_calc_flag
_atom_site_refinement_flags
_atom_site_disorder_assembly
_atom_site_disorder_group
Cl1 Cl 0.6617(4) 0.1645(4) 0.37266(19) 0.0798(11) Uani 0.499(4) 1 d P A 1
Cl2 Cl 1.1787(3) 0.5523(3) 0.74111(18) 0.0595(8) Uani 0.501(4) 1 d P A 2
C1 C 0.7020(6) 0.2824(4) 0.8543(3) 0.0471(10) Uani 1 1 d . . .
C2 C 0.6100(6) 0.1870(5) 0.7627(3) 0.0488(10) Uani 1 1 d . . .
H2 H 0.4947 0.1777 0.7238 0.059 Uiso 1 1 calc R . .
C3 C 0.7139(7) 0.1114(5) 0.7347(3) 0.0547(12) Uani 1 1 d . . .
H3 H 0.6840 0.0396 0.6722 0.066 Uiso 1 1 calc R . .
C4 C 0.8668(7) 0.1561(5) 0.8088(4) 0.0572(12) Uani 1 1 d . . .
H4 H 0.9639 0.1217 0.8082 0.069 Uiso 1 1 calc R . .
C5 C 0.8588(6) 0.2608(5) 0.8847(4) 0.0535(11) Uani 1 1 d . . .
H5 H 0.9488 0.3116 0.9469 0.064 Uiso 1 1 calc R . .
C6 C 0.5405(5) -0.0428(4) 0.9769(3) 0.0362(8) Uani 1 1 d . . .
C7 C 0.4726(6) -0.1336(4) 0.8815(3) 0.0424(9) Uani 1 1 d . . .
H7 H 0.3578 -0.1552 0.8372 0.051 Uiso 1 1 calc R . .
C8 C 0.5957(6) -0.1909(4) 0.8616(3) 0.0497(10) Uani 1 1 d . . .
H8 H 0.5819 -0.2599 0.8006 0.060 Uiso 1 1 calc R . .
C9 C 0.7407(6) -0.1344(5) 0.9417(3) 0.0493(10) Uani 1 1 d . . .
H9 H 0.8466 -0.1569 0.9477 0.059 Uiso 1 1 calc R . .
C10 C 0.7093(5) -0.0397(4) 1.0125(3) 0.0425(8) Uani 1 1 d . . .
H10 H 0.7896 0.0163 1.0771 0.051 Uiso 1 1 calc R . .
C11 C 0.4408(8) 0.3728(6) 0.8637(4) 0.0706(15) Uani 1 1 d . . .
H11A H 0.4303 0.4012 0.7937 0.106 Uiso 1 1 calc R . .
H11B H 0.3948 0.4347 0.8996 0.106 Uiso 1 1 calc R . .
H11C H 0.3805 0.2623 0.8633 0.106 Uiso 1 1 calc R . .
C12 C 0.8719(5) 0.4374(4) 0.6234(3) 0.0371(7) Uani 1 1 d . . .
C13 C 0.7561(5) 0.3387(5) 0.5374(3) 0.0417(8) Uani 1 1 d . A .
H13 H 0.6437 0.3349 0.5214 0.050 Uiso 1 1 calc R . .
C14 C 0.8040(5) 0.2514(5) 0.4789(3) 0.0427(8) Uani 1 1 d . . .
H14 H 0.7240 0.1881 0.4222 0.051 Uiso 0.501(4) 1 calc PR A 2
C15 C 0.9708(5) 0.2505(4) 0.4992(3) 0.0393(8) Uani 1 1 d . A .
C16 C 1.0855(5) 0.3471(4) 0.5855(3) 0.0434(8) Uani 1 1 d . . .
H16 H 1.1977 0.3502 0.6020 0.052 Uiso 1 1 calc R A .
C17 C 1.0372(5) 0.4344(4) 0.6442(3) 0.0417(8) Uani 1 1 d . A .
H17 H 1.1168 0.4963 0.7017 0.050 Uiso 0.499(4) 1 calc PR A 1
C18 C 0.8178(5) 0.5284(4) 0.6808(3) 0.0440(9) Uani 1 1 d . . .
C19 C 1.0248(6) 0.1600(4) 0.4403(3) 0.0442(9) Uani 1 1 d . . .
C20 C 0.9184(7) 0.6276(5) 0.7682(4) 0.0659(14) Uani 1 1 d U . .
C21 C 0.6495(6) 0.5254(5) 0.6562(3) 0.0519(10) Uani 1 1 d . . .
C22 C 0.9233(7) 0.0594(5) 0.3537(3) 0.0540(11) Uani 1 1 d . A .
C23 C 1.1912(7) 0.1588(5) 0.4664(4) 0.0537(11) Uani 1 1 d . A .
Fe1 Fe 0.67766(7) 0.04697(5) 0.87281(4) 0.03606(18) Uani 1 1 d . . .
N1 N 0.9968(9) 0.7072(7) 0.8406(5) 0.120(2) Uani 1 1 d U . .
N2 N 0.5146(6) 0.5226(6) 0.6380(3) 0.0694(12) Uani 1 1 d . . .
N3 N 0.8459(8) -0.0244(6) 0.2842(3) 0.0829(15) Uani 1 1 d . . .
N4 N 1.3233(6) 0.1542(5) 0.4865(4) 0.0736(13) Uani 1 1 d . . .
S2 S 0.6481(2) 0.40833(13) 0.92520(11) 0.0656(4) Uani 1 1 d . . .

loop_
_atom_site_aniso_label
_atom_site_aniso_U_11
_atom_site_aniso_U_22
_atom_site_aniso_U_33
_atom_site_aniso_U_23
_atom_site_aniso_U_13
_atom_site_aniso_U_12
Cl1 0.092(2) 0.107(2) 0.0495(13) -0.0241(13) -0.0013(13) 0.0617(18)
Cl2 0.0451(12) 0.0704(15) 0.0583(13) -0.0197(11) 0.0052(9) 0.0188(10)
C1 0.076(3) 0.0284(17) 0.052(2) 0.0123(15) 0.042(2) 0.0172(18)
C2 0.081(3) 0.0378(19) 0.043(2) 0.0162(16) 0.034(2) 0.026(2)
C3 0.096(4) 0.042(2) 0.046(2) 0.0138(18) 0.049(2) 0.026(2)
C4 0.076(3) 0.048(2) 0.069(3) 0.016(2) 0.055(3) 0.022(2)
C5 0.068(3) 0.036(2) 0.063(3) 0.0094(18) 0.040(2) 0.0086(19)
C6 0.058(2) 0.0242(15) 0.0346(17) 0.0055(13) 0.0267(16) 0.0139(15)
C7 0.064(2) 0.0257(16) 0.0410(19) 0.0011(14) 0.0266(18) 0.0088(16)
C8 0.085(3) 0.0262(17) 0.053(2) 0.0044(16) 0.043(2) 0.0192(18)
C9 0.076(3) 0.040(2) 0.054(2) 0.0151(18) 0.037(2) 0.033(2)
C10 0.065(2) 0.0368(18) 0.0376(18) 0.0105(15) 0.0262(18) 0.0231(18)
C11 0.119(5) 0.056(3) 0.059(3) 0.016(2) 0.049(3) 0.040(3)
C12 0.053(2) 0.0290(16) 0.0339(17) 0.0101(13) 0.0227(16) 0.0112(15)
C13 0.051(2) 0.045(2) 0.0351(18) 0.0102(15) 0.0163(16) 0.0193(17)
C14 0.059(2) 0.041(2) 0.0295(17) 0.0052(14) 0.0117(16) 0.0179(17)
C15 0.063(2) 0.0258(16) 0.0349(17) 0.0084(13) 0.0247(17) 0.0137(15)
C16 0.049(2) 0.0352(18) 0.050(2) 0.0058(16) 0.0234(18) 0.0107(16)
C17 0.049(2) 0.0319(17) 0.0406(19) -0.0004(14) 0.0183(16) 0.0035(15)
C18 0.062(2) 0.0322(18) 0.044(2) 0.0091(15) 0.0294(18) 0.0113(17)
C19 0.069(3) 0.0326(18) 0.0420(19) 0.0089(15) 0.0287(19) 0.0207(17)
C20 0.091(4) 0.043(2) 0.063(3) -0.008(2) 0.049(3) -0.004(2)
C21 0.075(3) 0.049(2) 0.054(2) 0.0189(19) 0.041(2) 0.033(2)
C22 0.089(3) 0.043(2) 0.042(2) 0.0075(18) 0.028(2) 0.030(2)
C23 0.078(3) 0.037(2) 0.061(3) 0.0106(18) 0.042(2) 0.021(2)
Fe1 0.0578(4) 0.0261(3) 0.0364(3) 0.00697(18) 0.0298(2) 0.0166(2)
N1 0.153(5) 0.088(4) 0.081(3) -0.031(3) 0.058(3) -0.036(3)
N2 0.092(3) 0.083(3) 0.068(3) 0.023(2) 0.044(2) 0.058(3)
N3 0.135(5) 0.067(3) 0.047(2) -0.005(2) 0.019(3) 0.037(3)
N4 0.073(3) 0.060(3) 0.107(4) 0.011(2) 0.048(3) 0.029(2)
S2 0.1090(11) 0.0344(5) 0.0736(8) 0.0068(5) 0.0534(8) 0.0281(6)

loop_
_atom_type_symbol
_atom_type_description
_atom_type_scat_dispersion_real
_atom_type_scat_dispersion_imag
_atom_type_scat_source
C C 0.0033 0.0016 'International Tables Vol C Tables 4.2.6.8 and 6.1.1.4'
H H 0.0000 0.0000 'International Tables Vol C Tables 4.2.6.8 and 6.1.1.4'
N N 0.0061 0.0033 'International Tables Vol C Tables 4.2.6.8 and 6.1.1.4'
S S 0.1246 0.1234 'International Tables Vol C Tables 4.2.6.8 and 6.1.1.4'
Cl Cl 0.1484 0.1585 'International Tables Vol C Tables 4.2.6.8 and 6.1.1.4'
Fe Fe 0.3463 0.8444 'International Tables Vol C Tables 4.2.6.8 and 6.1.1.4'

loop_
_geom_angle_atom_site_label_1
_geom_angle_atom_site_label_2
_geom_angle_atom_site_label_3
_geom_angle
_geom_angle_site_symmetry_1
_geom_angle_site_symmetry_3
C5 C1 C2 108.3(4) . .
C5 C1 S2 121.4(4) . .
C2 C1 S2 130.3(4) . .
C5 C1 Fe1 69.1(2) . .
C2 C1 Fe1 68.5(2) . .
S2 C1 Fe1 127.9(2) . .
C3 C2 C1 107.5(4) . .
C3 C2 Fe1 69.1(2) . .
C1 C2 Fe1 71.6(2) . .
C3 C2 H2 126.2 . .
C1 C2 H2 126.2 . .
Fe1 C2 H2 126.2 . .
C4 C3 C2 108.7(4) . .
C4 C3 Fe1 70.5(2) . .
C2 C3 Fe1 70.5(2) . .
C4 C3 H3 125.6 . .
C2 C3 H3 125.6 . .
Fe1 C3 H3 125.6 . .
C3 C4 C5 107.8(4) . .
C3 C4 Fe1 69.4(2) . .
C5 C4 Fe1 70.4(2) . .
C3 C4 H4 126.1 . .
C5 C4 H4 126.1 . .
Fe1 C4 H4 126.1 . .
C1 C5 C4 107.7(4) . .
C1 C5 Fe1 71.3(2) . .
C4 C5 Fe1 69.1(2) . .
C1 C5 H5 126.2 . .
C4 C5 H5 126.2 . .
Fe1 C5 H5 126.2 . .
C7 C6 C10 107.2(3) . .
C7 C6 C6 125.9(5) . 2_657
C10 C6 C6 126.6(4) . 2_657
C7 C6 Fe1 68.7(2) . .
C10 C6 Fe1 68.00(19) . .
C6 C6 Fe1 123.7(3) 2_657 .
C8 C7 C6 107.9(4) . .
C8 C7 Fe1 69.3(2) . .
C6 C7 Fe1 71.2(2) . .
C8 C7 H7 126.1 . .
C6 C7 H7 126.1 . .
Fe1 C7 H7 126.1 . .
C9 C8 C7 109.0(3) . .
C9 C8 Fe1 70.1(2) . .
C7 C8 Fe1 70.3(2) . .
C9 C8 H8 125.5 . .
C7 C8 H8 125.5 . .
Fe1 C8 H8 125.5 . .
C8 C9 C10 107.7(4) . .
C8 C9 Fe1 69.7(2) . .
C10 C9 Fe1 69.6(2) . .
C8 C9 H9 126.2 . .
C10 C9 H9 126.2 . .
Fe1 C9 H9 126.2 . .
C9 C10 C6 108.2(4) . .
C9 C10 Fe1 69.9(2) . .
C6 C10 Fe1 71.5(2) . .
C9 C10 H10 125.9 . .
C6 C10 H10 125.9 . .
Fe1 C10 H10 125.9 . .
S2 C11 H11A 109.5 . .
S2 C11 H11B 109.5 . .
H11A C11 H11B 109.5 . .
S2 C11 H11C 109.5 . .
H11A C11 H11C 109.5 . .
H11B C11 H11C 109.5 . .
C18 C12 C17 124.5(4) . .
C18 C12 C13 119.2(4) . .
C17 C12 C13 116.3(3) . .
C14 C13 C12 121.1(4) . .
C14 C13 H13 119.4 . .
C12 C13 H13 119.4 . .
C13 C14 C15 122.4(4) . .
C13 C14 Cl1 114.9(3) . .
C15 C14 Cl1 122.1(3) . .
C13 C14 H14 118.8 . .
C15 C14 H14 118.8 . .
Cl1 C14 H14 8.3 . .
C19 C15 C16 119.6(4) . .
C19 C15 C14 123.9(4) . .
C16 C15 C14 116.5(3) . .
C17 C16 C15 121.0(4) . .
C17 C16 H16 119.5 . .
C15 C16 H16 119.5 . .
C16 C17 C12 122.6(4) . .
C16 C17 Cl2 119.0(3) . .
C12 C17 Cl2 118.2(3) . .
C16 C17 H17 118.7 . .
C12 C17 H17 118.7 . .
Cl2 C17 H17 3.4 . .
C12 C18 C20 124.8(4) . .
C12 C18 C21 121.7(4) . .
C20 C18 C21 113.5(4) . .
C15 C19 C22 124.9(4) . .
C15 C19 C23 121.6(4) . .
C22 C19 C23 113.4(4) . .
N1 C20 C18 178.1(6) . .
N2 C21 C18 179.0(5) . .
N3 C22 C19 177.4(5) . .
N4 C23 C19 178.4(5) . .
C3 Fe1 C8 106.71(17) . .
C3 Fe1 C10 160.78(18) . .
C8 Fe1 C10 67.82(17) . .
C3 Fe1 C9 123.48(17) . .
C8 Fe1 C9 40.16(19) . .
C10 Fe1 C9 40.58(15) . .
C3 Fe1 C4 40.1(2) . .
C8 Fe1 C4 118.03(17) . .
C10 Fe1 C4 124.6(2) . .
C9 Fe1 C4 105.44(19) . .
C3 Fe1 C7 120.51(19) . .
C8 Fe1 C7 40.42(16) . .
C10 Fe1 C7 68.12(17) . .
C9 Fe1 C7 68.02(18) . .
C4 Fe1 C7 153.40(18) . .
C3 Fe1 C2 40.44(17) . .
C8 Fe1 C2 126.34(19) . .
C10 Fe1 C2 157.29(16) . .
C9 Fe1 C2 161.52(17) . .
C4 Fe1 C2 67.8(2) . .
C7 Fe1 C2 109.86(19) . .
C3 Fe1 C5 67.68(19) . .
C8 Fe1 C5 153.01(19) . .
C10 Fe1 C5 108.31(19) . .
C9 Fe1 C5 119.3(2) . .
C4 Fe1 C5 40.54(18) . .
C7 Fe1 C5 165.25(16) . .
C2 Fe1 C5 67.5(2) . .
C3 Fe1 C6 156.27(19) . .
C8 Fe1 C6 67.40(14) . .
C10 Fe1 C6 40.53(16) . .
C9 Fe1 C6 67.84(15) . .
C4 Fe1 C6 163.3(2) . .
C7 Fe1 C6 40.07(14) . .
C2 Fe1 C6 123.24(16) . .
C5 Fe1 C6 128.10(16) . .
C3 Fe1 C1 67.02(16) . .
C8 Fe1 C1 164.6(2) . .
C10 Fe1 C1 122.75(16) . .
C9 Fe1 C1 155.1(2) . .
C4 Fe1 C1 67.02(17) . .
C7 Fe1 C1 129.27(17) . .
C2 Fe1 C1 39.87(17) . .
C5 Fe1 C1 39.57(18) . .
C6 Fe1 C1 112.27(14) . .
C11 S2 C1 102.0(2) . .

loop_
_geom_bond_atom_site_label_1
_geom_bond_atom_site_label_2
_geom_bond_distance
_geom_bond_site_symmetry_2
Cl1 C14 1.665(5) .
Cl2 C17 1.672(4) .
C1 C5 1.416(7) .
C1 C2 1.423(6) .
C1 S2 1.741(4) .
C1 Fe1 2.106(4) .
C2 C3 1.421(6) .
C2 Fe1 2.065(4) .
C2 H2 1.0000 .
C3 C4 1.409(8) .
C3 Fe1 2.046(4) .
C3 H3 1.0000 .
C4 C5 1.433(6) .
C4 Fe1 2.060(4) .
C4 H4 1.0000 .
C5 Fe1 2.077(4) .
C5 H5 1.0000 .
C6 C7 1.426(5) .
C6 C10 1.437(6) .
C6 C6 1.441(7) 2_657
C6 Fe1 2.097(3) .
C7 C8 1.421(6) .
C7 Fe1 2.064(4) .
C7 H7 1.0000 .
C8 C9 1.409(7) .
C8 Fe1 2.049(4) .
C8 H8 1.0000 .
C9 C10 1.424(5) .
C9 Fe1 2.055(4) .
C9 H9 1.0000 .
C10 Fe1 2.051(4) .
C10 H10 1.0000 .
C11 S2 1.737(7) .
C11 H11A 0.9800 .
C11 H11B 0.9800 .
C11 H11C 0.9800 .
C12 C18 1.397(5) .
C12 C17 1.423(6) .
C12 C13 1.434(5) .
C13 C14 1.348(5) .
C13 H13 0.9500 .
C14 C15 1.430(6) .
C14 H14 0.9500 .
C15 C19 1.406(5) .
C15 C16 1.425(6) .
C16 C17 1.353(5) .
C16 H16 0.9500 .
C17 H17 0.9500 .
C18 C20 1.412(6) .
C18 C21 1.429(6) .
C19 C22 1.412(6) .
C19 C23 1.425(7) .
C20 N1 1.151(7) .
C21 N2 1.146(6) .
C22 N3 1.139(6) .
C23 N4 1.143(6) .
